data_1549420
loop_
_publ_author_name
'Li, Shu-Fang'
'Jiang, Xiao-Ming'
'Fan, Yu-Hang'
'Liu, Bin-Wen'
'Zeng, Hui-Yi'
'Guo, Guo-Cong'

_publ_section_title
;
 New strategy for designing promising mid-infrared nonlinear optical
 materials: narrowing the band gap for large nonlinear optical
 efficiencies and reducing the thermal effect for a high laser-induced
 damage threshold.
;
_journal_issue 26
_journal_name_full 'Chemical science'
_journal_page_first 5700
_journal_page_last 5708
_journal_paper_doi 10.1039/c8sc01210e
_journal_volume 9
_journal_year 2018
_chemical_formula_sum 'Ga2 Ge Na2 Se6'
_chemical_formula_weight 731.77
_chemical_name_systematic Na2Ga2GeSe6
_space_group_crystal_system orthorhombic
_space_group_IT_number 43
_space_group_name_Hall 'F 2 -2d'
_space_group_name_H-M_alt 'F d d 2'
_symmetry_space_group_name_Hall 'F 2 -2d'
_symmetry_space_group_name_H-M 'F d d 2'
_audit_creation_method SHELXL-2013
_audit_update_record
;
2018-05-10 deposited with the CCDC.
2018-05-16 downloaded from the CCDC.
;
_cell_angle_alpha 90
_cell_angle_beta 90
_cell_angle_gamma 90
_cell_formula_units_Z 8
_cell_length_a 12.985(4)
_cell_length_b 23.880(8)
_cell_length_c 7.585(3)
_cell_measurement_temperature 293(2)
_cell_volume 2352.0(14)
_computing_structure_refinement 'SHELXL-2013 (Sheldrick, 2013)'
_diffrn_ambient_temperature 293(2)
_diffrn_measured_fraction_theta_full 0.997
_diffrn_measured_fraction_theta_max 0.998
_diffrn_radiation_type MoK\a
_diffrn_radiation_wavelength 0.71073
_diffrn_reflns_av_R_equivalents 0.0555
_diffrn_reflns_av_unetI/netI 0.0408
_diffrn_reflns_Laue_measured_fraction_full 0.997
_diffrn_reflns_Laue_measured_fraction_max 0.998
_diffrn_reflns_limit_h_max 12
_diffrn_reflns_limit_h_min -15
_diffrn_reflns_limit_k_max 28
_diffrn_reflns_limit_k_min -28
_diffrn_reflns_limit_l_max 7
_diffrn_reflns_limit_l_min -9
_diffrn_reflns_number 4275
_diffrn_reflns_point_group_measured_fraction_full 0.886
_diffrn_reflns_point_group_measured_fraction_max 0.882
_diffrn_reflns_theta_full 25.242
_diffrn_reflns_theta_max 25.457
_diffrn_reflns_theta_min 3.225
_exptl_absorpt_coefficient_mu 25.671
_exptl_crystal_density_diffrn 4.133
_exptl_crystal_F_000 2560
_refine_diff_density_max 0.554
_refine_diff_density_min -0.984
_refine_diff_density_rms 0.146
_refine_ls_abs_structure_details
;
 Flack x determined using 330 quotients [(I+)-(I-)]/[(I+)+(I-)]
 (Parsons and Flack (2004), Acta Cryst. A60, s61).
;
_refine_ls_abs_structure_Flack 1.00(4)
_refine_ls_extinction_method none
_refine_ls_goodness_of_fit_ref 1.134
_refine_ls_hydrogen_treatment undef
_refine_ls_matrix_type full
_refine_ls_number_parameters 51
_refine_ls_number_reflns 956
_refine_ls_number_restraints 1
_refine_ls_restrained_S_all 1.134
_refine_ls_R_factor_all 0.0318
_refine_ls_R_factor_gt 0.0272
_refine_ls_shift/su_max 0.001
_refine_ls_shift/su_mean 0.000
_refine_ls_structure_factor_coef Fsqd
_refine_ls_weighting_details
;
 w=1/[\s^2^(Fo^2^)+(0.0248P)^2^]
 where P=(Fo^2^+2Fc^2^)/3
;
_refine_ls_weighting_scheme calc
_refine_ls_wR_factor_gt 0.0567
_refine_ls_wR_factor_ref 0.0576
_reflns_Friedel_coverage 0.634
_reflns_Friedel_fraction_full 0.756
_reflns_Friedel_fraction_max 0.745
_reflns_number_gt 888
_reflns_number_total 956
_reflns_threshold_expression 'I > 2\s(I)'
_cod_data_source_file c8sc01210e2.cif
_cod_data_source_block 1_CCDC1
_cod_depositor_comments 'Adding full bibliography for 1549419--1549422.cif.'
_cod_database_code 1549420
_shelx_space_group_comment
;
The symmetry employed for this shelxl refinement is uniquely defined
by the following loop, which should always be used as a source of
symmetry information in preference to the above space-group names.
They are only intended as comments.
;
_shelxl_version_number 2013-2

loop_
_space_group_symop_operation_xyz
'x, y, z'
'-x, -y, z'
'x+1/4, -y+1/4, z+1/4'
'-x+1/4, y+1/4, z+1/4'
'x, y+1/2, z+1/2'
'-x, -y+1/2, z+1/2'
'x+1/4, -y+3/4, z+3/4'
'-x+1/4, y+3/4, z+3/4'
'x+1/2, y, z+1/2'
'-x+1/2, -y, z+1/2'
'x+3/4, -y+1/4, z+3/4'
'-x+3/4, y+1/4, z+3/4'
'x+1/2, y+1/2, z'
'-x+1/2, -y+1/2, z'
'x+3/4, -y+3/4, z+1/4'
'-x+3/4, y+3/4, z+1/4'

loop_
_atom_site_label
_atom_site_type_symbol
_atom_site_fract_x
_atom_site_fract_y
_atom_site_fract_z
_atom_site_U_iso_or_equiv
_atom_site_adp_type
_atom_site_occupancy
_atom_site_site_symmetry_order
_atom_site_calc_flag
_atom_site_refinement_flags_posn
_atom_site_refinement_flags_adp
_atom_site_refinement_flags_occupancy
Ga1 Ga -0.11865(9) 0.11440(5) 0.25649(17) 0.0177(3) Uani 1 1 d . . .
Ge1 Ge -0.2500 0.2500 0.2797(2) 0.0208(4) Uani 1 2 d S T P
Se1 Se 0.05800(8) 0.13732(5) 0.21509(18) 0.0237(3) Uani 1 1 d . . .
Se2 Se -0.20837(9) 0.17221(5) 0.46362(16) 0.0242(3) Uani 1 1 d . . .
Se4 Se -0.14668(9) 0.02035(5) 0.3532(2) 0.0277(3) Uani 1 1 d . . .
Na1 Na -0.3347(7) 0.0454(4) 0.5301(10) 0.086(3) Uani 1 1 d . . .

loop_
_atom_site_aniso_label
_atom_site_aniso_U_11
_atom_site_aniso_U_22
_atom_site_aniso_U_33
_atom_site_aniso_U_23
_atom_site_aniso_U_13
_atom_site_aniso_U_12
Ga1 0.0120(6) 0.0165(6) 0.0245(8) 0.0013(5) -0.0020(5) 0.0004(5)
Ge1 0.0197(9) 0.0162(9) 0.0266(10) 0.000 0.000 -0.0002(7)
Se1 0.0143(6) 0.0331(7) 0.0238(6) 0.0046(6) -0.0016(6) -0.0022(5)
Se2 0.0278(7) 0.0214(6) 0.0233(7) 0.0054(6) 0.0057(6) 0.0043(5)
Se4 0.0228(6) 0.0164(6) 0.0439(8) 0.0063(6) -0.0104(6) -0.0010(6)
Na1 0.069(5) 0.130(8) 0.059(5) 0.017(5) 0.020(4) 0.043(5)

loop_
_atom_type_symbol
_atom_type_description
_atom_type_scat_dispersion_real
_atom_type_scat_dispersion_imag
_atom_type_scat_source
Na Na 0.0362 0.0249 'International Tables Vol C Tables 4.2.6.8 and 6.1.1.4'
Ga Ga 0.2307 1.6083 'International Tables Vol C Tables 4.2.6.8 and 6.1.1.4'
Ge Ge 0.1547 1.8001 'International Tables Vol C Tables 4.2.6.8 and 6.1.1.4'
Se Se -0.0929 2.2259 'International Tables Vol C Tables 4.2.6.8 and 6.1.1.4'

loop_
_geom_angle_atom_site_label_1
_geom_angle_atom_site_label_2
_geom_angle_atom_site_label_3
_geom_angle
_geom_angle_site_symmetry_1
_geom_angle_site_symmetry_3
Se1 Ga1 Se4 113.80(6) . .
Se1 Ga1 Se2 115.03(7) . .
Se4 Ga1 Se2 105.44(7) . .
Se1 Ga1 Se1 105.32(7) . 11_454
Se4 Ga1 Se1 101.86(6) . 11_454
Se2 Ga1 Se1 114.82(7) . 11_454
Se4 Ge1 Se4 111.49(11) 11_454 12_454
Se4 Ge1 Se2 110.58(5) 11_454 .
Se4 Ge1 Se2 107.87(4) 12_454 .
Se4 Ge1 Se2 107.87(4) 11_454 14_455
Se4 Ge1 Se2 110.58(5) 12_454 14_455
Se2 Ge1 Se2 108.41(10) . 14_455
Ga1 Se1 Ga1 104.86(7) . 3
Ga1 Se1 Na1 110.28(19) . 9_554
Ga1 Se1 Na1 103.70(17) 3 9_554
Ge1 Se2 Ga1 100.11(7) . .
Ge1 Se2 Na1 112.97(19) . 3
Ga1 Se2 Na1 114.49(19) . 3
Ge1 Se2 Na1 130.95(14) . .
Ga1 Se2 Na1 79.80(13) . .
Na1 Se2 Na1 111.2(3) 3 .
Ge1 Se4 Ga1 104.05(5) 3 .
Ge1 Se4 Na1 117.65(18) 3 .
Ga1 Se4 Na1 94.44(19) . .
Ge1 Se4 Na1 115.38(16) 3 10_454
Ga1 Se4 Na1 105.1(2) . 10_454
Na1 Se4 Na1 115.93(14) . 10_454
Se4 Na1 Se4 110.7(2) . 10_455
Se4 Na1 Se1 141.6(4) . 9_455
Se4 Na1 Se1 87.8(2) 10_455 9_455
Se4 Na1 Se2 97.8(2) . 11_454
Se4 Na1 Se2 140.2(3) 10_455 11_454
Se1 Na1 Se2 86.3(2) 9_455 11_454
Se4 Na1 Se2 73.2(2) . .
Se4 Na1 Se2 128.9(3) 10_455 .
Se1 Na1 Se2 69.2(2) 9_455 .
Se2 Na1 Se2 85.0(2) 11_454 .

loop_
_geom_bond_atom_site_label_1
_geom_bond_atom_site_label_2
_geom_bond_distance
_geom_bond_site_symmetry_2
Ga1 Se1 2.3790(17) .
Ga1 Se4 2.3904(18) .
Ga1 Se2 2.3941(19) .
Ga1 Se1 2.407(2) 11_454
Ge1 Se4 2.3782(16) 11_454
Ge1 Se4 2.3782(16) 12_454
Ge1 Se2 2.3853(17) .
Ge1 Se2 2.3853(17) 14_455
Se1 Ga1 2.407(2) 3
Se1 Na1 2.954(8) 9_554
Se2 Na1 2.990(8) 3
Se2 Na1 3.480(10) .
Se4 Ge1 2.3782(16) 3
Se4 Na1 2.850(8) .
Se4 Na1 2.921(8) 10_454
Na1 Se4 2.921(8) 10_455
Na1 Se1 2.954(8) 9_455
Na1 Se2 2.990(8) 11_454
